data_2219002
loop_
_publ_author_name
'Du, Haitang'
'Du, Haijun'
'An, Ying'
'Li, Shengnan'

_publ_section_title
<i>N</i>-[(5-Chloro-3-methyl-1-phenyl-1<i>H</i>-pyrazol-4-yl)carbonyl]-<i>N</i>'-(4-hydroxyphenyl)thiourea
_journal_coeditor_code GK2153
_journal_issue 8
_journal_name_full 'Acta Crystallographica Section E'
_journal_page_first o1404
_journal_paper_doi 10.1107/S1600536808019417
_journal_volume 64
_journal_year 2008
_chemical_formula_iupac 'C18 H15 Cl N4 O2 S'
_chemical_formula_moiety 'C18 H15 Cl N4 O2 S'
_chemical_formula_sum 'C18 H15 Cl N4 O2 S'
_chemical_formula_weight 386.85
_chemical_melting_point 456
_chemical_name_systematic
;
<i>N</i>-[(5-Chloro-3-methyl-1-phenyl-1H-pyrazol-4-yl)carbonyl]-
<i>N</i>'-(4-hydroxyphenyl)thiourea
;
_space_group_IT_number 2
_symmetry_cell_setting triclinic
_symmetry_space_group_name_Hall '-P 1'
_symmetry_space_group_name_H-M 'P -1'
_atom_sites_solution_hydrogens geom
_atom_sites_solution_primary direct
_atom_sites_solution_secondary difmap
_audit_creation_method SHELXL-97
_cell_angle_alpha 99.936(4)
_cell_angle_beta 105.817(4)
_cell_angle_gamma 106.042(4)
_cell_formula_units_Z 2
_cell_length_a 8.572(2)
_cell_length_b 10.429(2)
_cell_length_c 11.170(2)
_cell_measurement_reflns_used 1626
_cell_measurement_temperature 294(2)
_cell_measurement_theta_max 24.99
_cell_measurement_theta_min 2.63
_cell_volume 889.6(3)
_computing_cell_refinement 'SAINT (Bruker, 1997)'
_computing_data_collection 'SMART (Bruker, 1997)'
_computing_data_reduction 'SAINT (Bruker, 1997)'
_computing_molecular_graphics 'SHELXTL (Sheldrick, 2008)'
_computing_publication_material 'SHELXTL (Sheldrick, 2008)'
_computing_structure_refinement 'SHELXL97 (Sheldrick, 2008)'
_computing_structure_solution 'SHELXS97 (Sheldrick, 2008)'
_diffrn_ambient_temperature 294(2)
_diffrn_measured_fraction_theta_full 0.991
_diffrn_measured_fraction_theta_max 0.991
_diffrn_measurement_device_type 'Bruker SMART 1K CCD'
_diffrn_measurement_method '\f and \w scans'
_diffrn_radiation_monochromator graphite
_diffrn_radiation_source 'fine-focus sealed tube'
_diffrn_radiation_type MoK\a
_diffrn_radiation_wavelength 0.71073
_diffrn_reflns_av_R_equivalents 0.0245
_diffrn_reflns_av_sigmaI/netI 0.0496
_diffrn_reflns_limit_h_max 7
_diffrn_reflns_limit_h_min -10
_diffrn_reflns_limit_k_max 12
_diffrn_reflns_limit_k_min -12
_diffrn_reflns_limit_l_max 13
_diffrn_reflns_limit_l_min -10
_diffrn_reflns_number 4615
_diffrn_reflns_theta_full 25.02
_diffrn_reflns_theta_max 25.02
_diffrn_reflns_theta_min 1.97
_exptl_absorpt_coefficient_mu 0.353
_exptl_absorpt_correction_T_max 0.9328
_exptl_absorpt_correction_T_min 0.9138
_exptl_absorpt_correction_type multi-scan
_exptl_absorpt_process_details '(SADABS; Sheldrick, 1996)'
_exptl_crystal_colour colorless
_exptl_crystal_density_diffrn 1.444
_exptl_crystal_density_method 'not measured'
_exptl_crystal_description prism
_exptl_crystal_F_000 400
_exptl_crystal_size_max 0.26
_exptl_crystal_size_mid 0.24
_exptl_crystal_size_min 0.20
_refine_diff_density_max 0.204
_refine_diff_density_min -0.348
_refine_ls_extinction_method none
_refine_ls_goodness_of_fit_ref 1.044
_refine_ls_hydrogen_treatment mixed
_refine_ls_matrix_type full
_refine_ls_number_parameters 245
_refine_ls_number_reflns 3118
_refine_ls_number_restraints 2
_refine_ls_restrained_S_all 1.044
_refine_ls_R_factor_all 0.0723
_refine_ls_R_factor_gt 0.0452
_refine_ls_shift/su_max 0.001
_refine_ls_shift/su_mean 0.000
_refine_ls_structure_factor_coef Fsqd
_refine_ls_weighting_details 'calc w=1/[\s^2^(Fo^2^)+(0.0601P)^2^+0.0911P] where P=(Fo^2^+2Fc^2^)/3'
_refine_ls_weighting_scheme calc
_refine_ls_wR_factor_gt 0.1088
_refine_ls_wR_factor_ref 0.1225
_reflns_number_gt 2160
_reflns_number_total 3118
_reflns_threshold_expression I>2\s(I)
_cod_data_source_file gk2153.cif
_cod_data_source_block I
_cod_depositor_comments
;
The following automatic conversions were performed:
'_symmetry_cell_setting' value 'Triclinic' changed to 'triclinic'
according to '/home/saulius/struct/CIF-dictionaries/cif_core.dic'
dictionary named 'cif_core.dic' version 2.4.1 from 2010-06-29.

Automatic conversion script
Id: cif_fix_enum 1527 2010-12-29 10:47:43Z saulius 

The following automatic conversions were performed:

'_symmetry_cell_setting' value 'Triclinic' changed to 'triclinic'
according to /home/saulius/struct/CIF-dictionaries/cif_core.dic
dictionary named 'cif_core.dic' version 2.4.1 from 2010-06-29.

Automatic conversion script
Id: cif_fix_values 1715 2011-07-08 13:25:40Z adriana 
;
_cod_original_cell_volume 889.5(3)
_cod_database_code 2219002
_cod_database_fobs_code 2219002

loop_
_symmetry_equiv_pos_as_xyz
'x, y, z'
'-x, -y, -z'

loop_
_atom_site_type_symbol
_atom_site_label
_atom_site_fract_x
_atom_site_fract_y
_atom_site_fract_z
_atom_site_U_iso_or_equiv
_atom_site_adp_type
_atom_site_calc_flag
_atom_site_refinement_flags
_atom_site_occupancy
Cl Cl1 0.12809(11) 0.51284(7) 0.87995(7) 0.0638(3) Uani d . 1
S S1 0.24176(14) 0.24348(8) 0.57180(8) 0.0743(3) Uani d . 1
O O1 0.2267(3) 0.66532(18) 0.52727(17) 0.0588(6) Uani d . 1
O O2 0.4029(3) 0.19520(19) 0.00036(17) 0.0553(5) Uani d . 1
H H2 0.3689 0.1104 -0.0168 0.083 Uiso calc R 1
N N1 0.1986(3) 0.78380(19) 0.93012(18) 0.0391(5) Uani d . 1
N N2 0.2336(3) 0.8960(2) 0.88065(18) 0.0419(5) Uani d . 1
N N3 0.2115(3) 0.4873(2) 0.6192(2) 0.0462(6) Uani d D 1
N N4 0.2649(3) 0.4289(2) 0.43005(19) 0.0441(5) Uani d D 1
C C1 0.1829(3) 0.7990(2) 1.0561(2) 0.0380(6) Uani d . 1
C C2 0.3043(4) 0.7804(3) 1.1543(2) 0.0464(7) Uani d . 1
H H2A 0.3950 0.7556 1.1394 0.056 Uiso calc R 1
C C3 0.2892(4) 0.7994(3) 1.2762(3) 0.0533(7) Uani d . 1
H H3 0.3708 0.7883 1.3442 0.064 Uiso calc R 1
C C4 0.1535(4) 0.8345(3) 1.2966(3) 0.0582(8) Uani d . 1
H H4 0.1431 0.8462 1.3782 0.070 Uiso calc R 1
C C5 0.0335(4) 0.8525(3) 1.1974(3) 0.0622(8) Uani d . 1
H H5 -0.0579 0.8763 1.2119 0.075 Uiso calc R 1
C C6 0.0477(4) 0.8354(3) 1.0758(3) 0.0506(7) Uani d . 1
H H6 -0.0329 0.8483 1.0084 0.061 Uiso calc R 1
C C7 0.2683(4) 0.9426(3) 0.6808(2) 0.0564(8) Uani d . 1
H H7A 0.2970 1.0362 0.7298 0.085 Uiso calc R 1
H H7B 0.1667 0.9190 0.6068 0.085 Uiso calc R 1
H H7C 0.3624 0.9343 0.6529 0.085 Uiso calc R 1
C C8 0.2354(3) 0.8466(2) 0.7635(2) 0.0384(6) Uani d . 1
C C9 0.2041(3) 0.7020(2) 0.7349(2) 0.0362(6) Uani d . 1
C C10 0.1803(3) 0.6678(2) 0.8446(2) 0.0391(6) Uani d . 1
C C11 0.2136(3) 0.6184(2) 0.6186(2) 0.0388(6) Uani d . 1
C C12 0.2401(3) 0.3889(3) 0.5323(2) 0.0429(6) Uani d . 1
C C13 0.3013(3) 0.3615(2) 0.3244(2) 0.0395(6) Uani d . 1
C C14 0.3412(4) 0.4386(3) 0.2413(2) 0.0490(7) Uani d . 1
H H14 0.3439 0.5298 0.2574 0.059 Uiso calc R 1
C C15 0.3771(4) 0.3835(3) 0.1354(3) 0.0522(7) Uani d . 1
H H15 0.4046 0.4376 0.0810 0.063 Uiso calc R 1
C C16 0.3726(3) 0.2478(3) 0.1094(2) 0.0415(6) Uani d . 1
C C17 0.3379(4) 0.1723(3) 0.1931(2) 0.0504(7) Uani d . 1
H H17 0.3389 0.0821 0.1780 0.061 Uiso calc R 1
C C18 0.3012(4) 0.2268(3) 0.2999(3) 0.0535(8) Uani d . 1
H H18 0.2765 0.1730 0.3551 0.064 Uiso calc R 1
H H3A 0.205(4) 0.459(3) 0.6890(18) 0.066(9) Uiso d D 1
H H4A 0.260(4) 0.5134(15) 0.426(3) 0.064(9) Uiso d D 1

loop_
_atom_site_aniso_label
_atom_site_aniso_U_11
_atom_site_aniso_U_22
_atom_site_aniso_U_33
_atom_site_aniso_U_12
_atom_site_aniso_U_13
_atom_site_aniso_U_23
Cl1 0.1074(7) 0.0351(4) 0.0593(5) 0.0189(4) 0.0486(4) 0.0147(3)
S1 0.1377(9) 0.0495(5) 0.0739(6) 0.0502(5) 0.0681(6) 0.0290(4)
O1 0.1072(17) 0.0502(11) 0.0377(10) 0.0421(12) 0.0355(11) 0.0157(9)
O2 0.0702(14) 0.0514(11) 0.0490(11) 0.0212(11) 0.0335(10) 0.0029(9)
N1 0.0546(14) 0.0326(11) 0.0314(11) 0.0138(10) 0.0196(10) 0.0054(9)
N2 0.0624(15) 0.0350(11) 0.0338(11) 0.0189(10) 0.0223(10) 0.0096(9)
N3 0.0740(17) 0.0357(12) 0.0405(13) 0.0245(11) 0.0317(12) 0.0098(10)
N4 0.0695(16) 0.0334(12) 0.0375(12) 0.0248(11) 0.0240(11) 0.0082(10)
C1 0.0495(17) 0.0319(13) 0.0332(13) 0.0127(12) 0.0187(12) 0.0046(10)
C2 0.0603(19) 0.0426(15) 0.0458(16) 0.0244(14) 0.0247(14) 0.0135(12)
C3 0.076(2) 0.0499(16) 0.0380(15) 0.0244(15) 0.0209(14) 0.0154(12)
C4 0.085(2) 0.0532(17) 0.0442(17) 0.0223(17) 0.0366(17) 0.0110(14)
C5 0.068(2) 0.075(2) 0.0599(19) 0.0313(17) 0.0414(17) 0.0162(16)
C6 0.0510(18) 0.0583(18) 0.0478(16) 0.0229(14) 0.0205(13) 0.0142(13)
C7 0.095(2) 0.0413(15) 0.0418(15) 0.0289(16) 0.0298(16) 0.0146(12)
C8 0.0502(16) 0.0359(13) 0.0311(13) 0.0182(12) 0.0142(11) 0.0080(11)
C9 0.0457(16) 0.0332(13) 0.0305(12) 0.0154(11) 0.0135(11) 0.0062(10)
C10 0.0493(16) 0.0330(13) 0.0366(14) 0.0150(12) 0.0175(12) 0.0067(11)
C11 0.0460(16) 0.0373(14) 0.0324(13) 0.0164(12) 0.0124(11) 0.0054(11)
C12 0.0509(17) 0.0373(14) 0.0398(14) 0.0156(12) 0.0183(12) 0.0032(11)
C13 0.0491(16) 0.0352(13) 0.0339(13) 0.0164(12) 0.0154(12) 0.0028(11)
C14 0.071(2) 0.0328(13) 0.0509(16) 0.0221(14) 0.0291(15) 0.0094(12)
C15 0.071(2) 0.0446(16) 0.0491(16) 0.0214(14) 0.0310(15) 0.0135(13)
C16 0.0436(16) 0.0398(14) 0.0379(14) 0.0141(12) 0.0155(12) -0.0001(11)
C17 0.076(2) 0.0356(14) 0.0448(15) 0.0237(14) 0.0276(14) 0.0049(12)
C18 0.088(2) 0.0389(15) 0.0445(16) 0.0248(15) 0.0351(15) 0.0126(12)

loop_
_atom_type_symbol
_atom_type_description
_atom_type_scat_dispersion_real
_atom_type_scat_dispersion_imag
_atom_type_scat_source
C C 0.0033 0.0016 'International Tables Vol C Tables 4.2.6.8 and 6.1.1.4'
H H 0.0000 0.0000 'International Tables Vol C Tables 4.2.6.8 and 6.1.1.4'
N N 0.0061 0.0033 'International Tables Vol C Tables 4.2.6.8 and 6.1.1.4'
O O 0.0106 0.0060 'International Tables Vol C Tables 4.2.6.8 and 6.1.1.4'
Cl Cl 0.1484 0.1585 'International Tables Vol C Tables 4.2.6.8 and 6.1.1.4'
S S 0.1246 0.1234 'International Tables Vol C Tables 4.2.6.8 and 6.1.1.4'

loop_
_geom_angle_atom_site_label_1
_geom_angle_atom_site_label_2
_geom_angle_atom_site_label_3
_geom_angle
C16 O2 H2 109.5
C10 N1 N2 110.66(18)
C10 N1 C1 128.6(2)
N2 N1 C1 120.68(17)
C8 N2 N1 105.50(18)
C11 N3 C12 130.5(2)
C11 N3 H3A 118.6(19)
C12 N3 H3A 110.4(19)
C12 N4 C13 130.9(2)
C12 N4 H4A 115.9(18)
C13 N4 H4A 113.2(18)
C6 C1 C2 121.7(2)
C6 C1 N1 118.6(2)
C2 C1 N1 119.7(2)
C1 C2 C3 118.7(3)
C1 C2 H2A 120.6
C3 C2 H2A 120.6
C4 C3 C2 120.1(3)
C4 C3 H3 120.0
C2 C3 H3 120.0
C5 C4 C3 120.4(3)
C5 C4 H4 119.8
C3 C4 H4 119.8
C4 C5 C6 120.3(3)
C4 C5 H5 119.9
C6 C5 H5 119.9
C1 C6 C5 118.9(3)
C1 C6 H6 120.5
C5 C6 H6 120.5
C8 C7 H7A 109.5
C8 C7 H7B 109.5
H7A C7 H7B 109.5
C8 C7 H7C 109.5
H7A C7 H7C 109.5
H7B C7 H7C 109.5
N2 C8 C9 111.7(2)
N2 C8 C7 119.6(2)
C9 C8 C7 128.7(2)
C10 C9 C8 103.6(2)
C10 C9 C11 130.9(2)
C8 C9 C11 125.2(2)
N1 C10 C9 108.6(2)
N1 C10 Cl1 120.04(18)
C9 C10 Cl1 131.33(19)
O1 C11 N3 121.8(2)
O1 C11 C9 121.6(2)
N3 C11 C9 116.6(2)
N4 C12 N3 114.1(2)
N4 C12 S1 129.42(19)
N3 C12 S1 116.46(19)
C14 C13 C18 118.3(2)
C14 C13 N4 116.5(2)
C18 C13 N4 125.3(2)
C15 C14 C13 121.4(2)
C15 C14 H14 119.3
C13 C14 H14 119.3
C14 C15 C16 120.1(2)
C14 C15 H15 119.9
C16 C15 H15 119.9
C17 C16 O2 122.9(2)
C17 C16 C15 118.7(2)
O2 C16 C15 118.3(2)
C16 C17 C18 121.6(2)
C16 C17 H17 119.2
C18 C17 H17 119.2
C13 C18 C17 119.9(2)
C13 C18 H18 120.1
C17 C18 H18 120.1

loop_
_geom_bond_atom_site_label_1
_geom_bond_atom_site_label_2
_geom_bond_distance
Cl1 C10 1.698(2)
S1 C12 1.654(3)
O1 C11 1.224(3)
O2 C16 1.369(3)
O2 H2 0.8200
N1 C10 1.347(3)
N1 N2 1.373(3)
N1 C1 1.436(3)
N2 C8 1.327(3)
N3 C11 1.363(3)
N3 C12 1.407(3)
N3 H3A 0.891(10)
N4 C12 1.331(3)
N4 C13 1.421(3)
N4 H4A 0.901(10)
C1 C6 1.374(4)
C1 C2 1.374(4)
C2 C3 1.389(4)
C2 H2A 0.9300
C3 C4 1.375(4)
C3 H3 0.9300
C4 C5 1.371(4)
C4 H4 0.9300
C5 C6 1.382(4)
C5 H5 0.9300
C6 H6 0.9300
C7 C8 1.496(3)
C7 H7A 0.9600
C7 H7B 0.9600
C7 H7C 0.9600
C8 C9 1.419(3)
C9 C10 1.384(3)
C9 C11 1.470(3)
C13 C14 1.380(3)
C13 C18 1.384(3)
C14 C15 1.374(3)
C14 H14 0.9300
C15 C16 1.382(3)
C15 H15 0.9300
C16 C17 1.363(4)
C17 C18 1.384(3)
C17 H17 0.9300
C18 H18 0.9300

loop_
_geom_hbond_atom_site_label_D
_geom_hbond_atom_site_label_H
_geom_hbond_atom_site_label_A
_geom_hbond_site_symmetry_A
_geom_hbond_distance_DH
_geom_hbond_distance_HA
_geom_hbond_distance_DA
_geom_hbond_angle_DHA
O2 H2 N2 1_544 0.82 2.15 2.938(3) 162
N3 H3A Cl1 . 0.891(10) 2.422(19) 3.168(2) 141(2)
N4 H4A O1 . 0.901(10) 1.92(2) 2.661(3) 139(2)

loop_
_geom_torsion_atom_site_label_1
_geom_torsion_atom_site_label_2
_geom_torsion_atom_site_label_3
_geom_torsion_atom_site_label_4
_geom_torsion
C10 N1 N2 C8 0.3(3)
C1 N1 N2 C8 -178.5(2)
C10 N1 C1 C6 -112.6(3)
N2 N1 C1 C6 66.0(3)
C10 N1 C1 C2 69.0(3)
N2 N1 C1 C2 -112.5(3)
C6 C1 C2 C3 -0.1(4)
N1 C1 C2 C3 178.2(2)
C1 C2 C3 C4 0.7(4)
C2 C3 C4 C5 -0.7(4)
C3 C4 C5 C6 0.0(5)
C2 C1 C6 C5 -0.5(4)
N1 C1 C6 C5 -178.9(2)
C4 C5 C6 C1 0.6(4)
N1 N2 C8 C9 -0.8(3)
N1 N2 C8 C7 179.3(2)
N2 C8 C9 C10 1.0(3)
C7 C8 C9 C10 -179.2(3)
N2 C8 C9 C11 -174.0(2)
C7 C8 C9 C11 5.9(4)
N2 N1 C10 C9 0.3(3)
C1 N1 C10 C9 179.0(2)
N2 N1 C10 Cl1 -177.47(17)
C1 N1 C10 Cl1 1.2(4)
C8 C9 C10 N1 -0.7(3)
C11 C9 C10 N1 173.8(3)
C8 C9 C10 Cl1 176.7(2)
C11 C9 C10 Cl1 -8.8(4)
C12 N3 C11 O1 7.4(4)
C12 N3 C11 C9 -171.0(3)
C10 C9 C11 O1 176.2(3)
C8 C9 C11 O1 -10.4(4)
C10 C9 C11 N3 -5.4(4)
C8 C9 C11 N3 168.0(2)
C13 N4 C12 N3 178.3(2)
C13 N4 C12 S1 -0.5(4)
C11 N3 C12 N4 -3.7(4)
C11 N3 C12 S1 175.3(2)
C12 N4 C13 C14 -172.2(3)
C12 N4 C13 C18 7.1(4)
C18 C13 C14 C15 1.2(4)
N4 C13 C14 C15 -179.4(3)
C13 C14 C15 C16 0.5(4)
C14 C15 C16 C17 -2.2(4)
C14 C15 C16 O2 177.6(3)
O2 C16 C17 C18 -177.5(3)
C15 C16 C17 C18 2.4(4)
C14 C13 C18 C17 -1.0(4)
N4 C13 C18 C17 179.6(3)
C16 C17 C18 C13 -0.8(4)

loop_
_cod_related_entry_id
_cod_related_entry_database
_cod_related_entry_code
1 ChemSpider 24740322
